data_4038856
loop_
_publ_author_name
'Ishizuka, Tomoya'
'Tanaka, Shogo'
'Uchida, Sayaka'
'Wei, Lianyu'
'Kojima, Takahiko'

_publ_section_title
;
 Selective Convergence to Atropisomers of a Porphyrin Derivative Having
 Bulky Substituents at the Periphery.
;
_journal_name_full 'The Journal of organic chemistry'
_journal_paper_doi 10.1021/acs.joc.0c01876
_journal_year 2020
_chemical_formula_sum 'C85.52 H83.04 Cl5.04 N4 O12'
_chemical_formula_weight 1537.61
_space_group_crystal_system triclinic
_space_group_IT_number 2
_space_group_name_Hall '-P 1'
_space_group_name_H-M_alt 'P -1'
_atom_sites_solution_hydrogens geom
_audit_creation_method SHELXL-2017/1
_cell_angle_alpha 81.596(3)
_cell_angle_beta 75.237(3)
_cell_angle_gamma 86.921(3)
_cell_formula_units_Z 2
_cell_length_a 15.172(3)
_cell_length_b 15.412(3)
_cell_length_c 17.553(4)
_cell_measurement_reflns_used 5543
_cell_measurement_temperature 120(2)
_cell_measurement_theta_max 27.35
_cell_measurement_theta_min 2.42
_cell_volume 3925.7(14)
_computing_structure_refinement 'SHELXL-2017/1 (Sheldrick, 2017)'
_diffrn_ambient_temperature 120(2)
_diffrn_measured_fraction_theta_full 0.936
_diffrn_measured_fraction_theta_max 0.865
_diffrn_measurement_device_type 'Bruker APEX-II CCD'
_diffrn_radiation_type MoK\a
_diffrn_radiation_wavelength 0.71073
_diffrn_reflns_av_unetI/netI 0.1473
_diffrn_reflns_Laue_measured_fraction_full 0.936
_diffrn_reflns_Laue_measured_fraction_max 0.865
_diffrn_reflns_limit_h_max 19
_diffrn_reflns_limit_h_min -18
_diffrn_reflns_limit_k_max 20
_diffrn_reflns_limit_k_min -19
_diffrn_reflns_limit_l_max 22
_diffrn_reflns_limit_l_min 0
_diffrn_reflns_number 14097
_diffrn_reflns_point_group_measured_fraction_full 0.936
_diffrn_reflns_point_group_measured_fraction_max 0.865
_diffrn_reflns_theta_full 25.242
_diffrn_reflns_theta_max 27.520
_diffrn_reflns_theta_min 1.336
_exptl_absorpt_coefficient_mu 0.251
_exptl_crystal_colour green
_exptl_crystal_density_diffrn 1.301
_exptl_crystal_description prismatic
_exptl_crystal_F_000 1612
_exptl_crystal_size_max 0.240
_exptl_crystal_size_mid 0.150
_exptl_crystal_size_min 0.070
_refine_diff_density_max 0.949
_refine_diff_density_min -0.778
_refine_diff_density_rms 0.105
_refine_ls_extinction_method none
_refine_ls_goodness_of_fit_ref 1.091
_refine_ls_hydrogen_treatment constr
_refine_ls_matrix_type full
_refine_ls_number_parameters 1049
_refine_ls_number_reflns 14097
_refine_ls_number_restraints 152
_refine_ls_restrained_S_all 1.096
_refine_ls_R_factor_all 0.2015
_refine_ls_R_factor_gt 0.1192
_refine_ls_shift/su_max 0.003
_refine_ls_shift/su_mean 0.000
_refine_ls_structure_factor_coef Fsqd
_refine_ls_weighting_details 'w=1/[\s^2^(Fo^2^)+(0.0735P)^2^+15.3598P] where P=(Fo^2^+2Fc^2^)/3'
_refine_ls_weighting_scheme calc
_refine_ls_wR_factor_gt 0.2414
_refine_ls_wR_factor_ref 0.2775
_reflns_Friedel_coverage 0.000
_reflns_number_gt 7938
_reflns_number_total 14097
_reflns_threshold_expression 'I > 2\s(I)'
_cod_data_source_file jo0c01876_si_002.cif
_cod_data_source_block Tanaka20
_cod_original_cell_volume 3925.8(15)
_cod_database_code 4038856
_shelx_shelxl_version_number 2017/1
_shelx_space_group_comment
;
The symmetry employed for this shelxl refinement is uniquely defined
by the following loop, which should always be used as a source of
symmetry information in preference to the above space-group names.
They are only intended as comments.
;
_shelx_estimated_absorpt_t_min 0.942
_shelx_estimated_absorpt_t_max 0.983

loop_
_space_group_symop_operation_xyz
'x, y, z'
'-x, -y, -z'

loop_
_atom_site_label
_atom_site_type_symbol
_atom_site_fract_x
_atom_site_fract_y
_atom_site_fract_z
_atom_site_U_iso_or_equiv
_atom_site_adp_type
_atom_site_occupancy
_atom_site_site_symmetry_order
_atom_site_calc_flag
_atom_site_refinement_flags_posn
_atom_site_refinement_flags_adp
_atom_site_refinement_flags_occupancy
_atom_site_disorder_assembly
_atom_site_disorder_group
Cl1 Cl 0.1663(2) 0.7875(2) 0.7518(3) 0.0470(13) Uani 0.762(8) 1 d D . P A 1
Cl2 Cl 0.2017(7) 0.8178(6) 0.7753(6) 0.035(3) Uani 0.238(8) 1 d D . P A 2
Cl3 Cl 0.53377(16) 0.52993(15) 0.68361(17) 0.0342(8) Uani 0.874(6) 1 d D . P B 1
Cl4 Cl 0.5063(11) 0.4936(10) 0.7407(11) 0.033(5) Uani 0.126(6) 1 d D U P B 2
Cl5 Cl 0.3692(10) 0.3585(10) 0.8205(10) 0.083(5) Uani 0.218(6) 1 d . . P C 1
Cl6 Cl 0.3808(7) 0.3429(7) 0.9801(8) 0.053(4) Uani 0.218(6) 1 d . . P C 1
Cl7 Cl 0.0769(6) 0.0854(4) 1.1022(5) 0.079(3) Uani 0.404(6) 1 d D . P . .
Cl8 Cl 0.000000 0.000000 1.000000 0.154(5) Uani 0.807(12) 2 d DS . P . .
Cl9 Cl -0.0175(7) -0.0880(4) 1.2866(6) 0.253(6) Uani 0.898(9) 1 d D . P . .
Cl10 Cl 0.0041(5) 0.0146(4) 1.4023(7) 0.242(5) Uani 0.898(9) 1 d D . P . .
O1 O 0.0648(4) 0.3745(4) 0.4488(4) 0.0363(16) Uani 1 1 d . . . . .
O2 O 0.0898(4) 0.3399(4) 1.2120(4) 0.0417(17) Uani 1 1 d . . . . .
O3 O 0.6350(4) 0.9360(4) 1.0280(4) 0.0356(15) Uani 1 1 d . . . . .
O4 O 0.6568(4) 0.9424(4) 0.2655(4) 0.0356(15) Uani 1 1 d . . . . .
O5 O 0.2637(4) 0.7679(5) 0.7383(5) 0.039(2) Uani 0.762(8) 1 d D . P A 1
O6 O 0.1507(6) 0.8566(6) 0.6983(8) 0.092(5) Uani 0.762(8) 1 d D . P A 1
O7 O 0.1387(10) 0.8181(13) 0.8309(7) 0.186(11) Uani 0.762(8) 1 d D . P A 1
O8 O 0.1187(6) 0.7125(6) 0.7591(10) 0.134(5) Uani 0.762(8) 1 d D U P A 1
O9 O 0.2221(15) 0.7245(9) 0.7708(15) 0.035(7) Uani 0.238(8) 1 d D U P A 2
O10 O 0.212(2) 0.8621(17) 0.6959(11) 0.089(12) Uani 0.238(8) 1 d D U P A 2
O11 O 0.2669(11) 0.8504(11) 0.8116(12) 0.028(6) Uani 0.238(8) 1 d D U P A 2
O12 O 0.1138(10) 0.8311(14) 0.8227(15) 0.028(7) Uani 0.238(8) 1 d D U P A 2
O13 O 0.4568(5) 0.5677(4) 0.7411(4) 0.031(2) Uani 0.874(6) 1 d D U P B 1
O14 O 0.4968(4) 0.4759(4) 0.6419(4) 0.0379(18) Uani 0.874(6) 1 d D . P B 1
O15 O 0.5816(4) 0.6013(4) 0.6285(4) 0.054(2) Uani 0.874(6) 1 d D . P B 1
O16 O 0.5937(5) 0.4846(5) 0.7259(5) 0.058(2) Uani 0.874(6) 1 d D . P B 1
N1 N 0.3444(4) 0.6561(4) 0.6198(4) 0.0223(15) Uani 1 1 d . . . . .
H1 H 0.323882 0.675643 0.665884 0.027 Uiso 1 1 calc R U . . .
O17 O 0.456(3) 0.568(2) 0.712(3) 0.023(7) Uani 0.126(6) 1 d D U P B 2
O18 O 0.447(2) 0.4191(18) 0.767(2) 0.040(12) Uani 0.126(6) 1 d D U P B 2
C18 C 0.4898(5) 0.8871(5) 0.6367(5) 0.0260(19) Uani 1 1 d . . . . .
H2 H 0.502776 0.935216 0.595348 0.031 Uiso 1 1 calc R U . . .
O19 O 0.584(2) 0.473(3) 0.679(2) 0.050(9) Uani 0.126(6) 1 d D U P B 2
O20 O 0.538(4) 0.513(3) 0.807(2) 0.15(3) Uani 0.126(6) 1 d D U P B 2
N2 N 0.2562(4) 0.5505(4) 0.7731(4) 0.0250(16) Uani 1 1 d . . . . .
H3 H 0.312477 0.569444 0.757414 0.030 Uiso 1 1 calc R U . . .
N3 N 0.3479(4) 0.6612(4) 0.8601(4) 0.0250(16) Uani 1 1 d . . . . .
H4 H 0.324028 0.682784 0.820415 0.030 Uiso 1 1 calc R U . . .
N4 N 0.4545(4) 0.7540(4) 0.7024(4) 0.0236(16) Uani 1 1 d . . . . .
H5 H 0.439041 0.698475 0.714318 0.028 Uiso 1 1 calc R U . . .
C1 C 0.4151(5) 0.6911(5) 0.5591(5) 0.0226(19) Uani 1 1 d . . . . .
C2 C 0.4308(5) 0.6366(4) 0.4978(5) 0.0188(17) Uani 1 1 d . . . . .
H6 H 0.476986 0.643526 0.449386 0.023 Uiso 1 1 calc R U . . .
C3 C 0.3676(5) 0.5736(4) 0.5215(5) 0.0212(18) Uani 1 1 d . . . . .
H7 H 0.362181 0.527946 0.492097 0.025 Uiso 1 1 calc R U . . .
C4 C 0.3110(5) 0.5853(4) 0.5966(5) 0.0172(17) Uani 1 1 d . . . . .
C5 C 0.2339(5) 0.5372(4) 0.6405(5) 0.0221(18) Uani 1 1 d . . . . .
C6 C 0.2043(5) 0.5331(4) 0.7232(5) 0.0194(17) Uani 1 1 d . . . . .
C7 C 0.1156(5) 0.5101(5) 0.7729(5) 0.027(2) Uani 1 1 d . . . . .
H8 H 0.064241 0.497820 0.754843 0.033 Uiso 1 1 calc R U . . .
C8 C 0.1175(5) 0.5088(5) 0.8497(6) 0.031(2) Uani 1 1 d . . . . .
H9 H 0.068358 0.493837 0.894967 0.037 Uiso 1 1 calc R U . . .
C9 C 0.2071(6) 0.5341(5) 0.8506(5) 0.030(2) Uani 1 1 d . . . . .
C10 C 0.2399(5) 0.5405(5) 0.9166(5) 0.029(2) Uani 1 1 d . . . . .
C11 C 0.3180(6) 0.5885(5) 0.9137(5) 0.030(2) Uani 1 1 d . . . . .
C12 C 0.3768(6) 0.5748(5) 0.9643(6) 0.035(2) Uani 1 1 d . . . . .
H10 H 0.373647 0.527961 1.006570 0.042 Uiso 1 1 calc R U . . .
C13 C 0.4396(6) 0.6402(5) 0.9428(5) 0.033(2) Uani 1 1 d . . . . .
H11 H 0.487128 0.647114 0.967578 0.040 Uiso 1 1 calc R U . . .
C14 C 0.4208(5) 0.6951(5) 0.8777(5) 0.030(2) Uani 1 1 d . . . . .
C15 C 0.4673(5) 0.7719(4) 0.8350(5) 0.0218(16) Uani 1 1 d . U . . .
C16 C 0.4692(5) 0.8046(4) 0.7556(5) 0.0229(17) Uani 1 1 d . . . . .
C17 C 0.4897(5) 0.8884(5) 0.7136(6) 0.028(2) Uani 1 1 d . . . . .
H12 H 0.501552 0.938136 0.735436 0.034 Uiso 1 1 calc R U . . .
C19 C 0.4670(5) 0.8010(4) 0.6284(5) 0.0211(19) Uani 1 1 d . . . . .
C20 C 0.4614(5) 0.7687(5) 0.5602(5) 0.0228(17) Uani 1 1 d . . . . .
C21 C 0.1858(5) 0.4927(4) 0.5955(5) 0.0222(18) Uani 1 1 d . . . . .
C22 C 0.1532(5) 0.4048(4) 0.6171(5) 0.0232(19) Uani 1 1 d . . . . .
C23 C 0.1141(5) 0.3718(4) 0.5640(5) 0.0249(19) Uani 1 1 d . . . . .
H13 H 0.093436 0.313113 0.577131 0.030 Uiso 1 1 calc R U . . .
C24 C 0.1034(5) 0.4184(5) 0.4938(5) 0.0245(19) Uani 1 1 d . . . . .
C25 C 0.1333(5) 0.5037(5) 0.4730(5) 0.0264(19) Uani 1 1 d . . . . .
H14 H 0.126905 0.537514 0.424860 0.032 Uiso 1 1 calc R U . . .
C26 C 0.1727(5) 0.5382(4) 0.5239(5) 0.0231(19) Uani 1 1 d . . . . .
H15 H 0.192380 0.597181 0.509671 0.028 Uiso 1 1 calc R U . . .
C27 C 0.1635(3) 0.3455(3) 0.6896(3) 0.0223(18) Uani 1 1 d G . . . .
C28 C 0.2501(3) 0.3223(3) 0.6994(3) 0.029(2) Uani 1 1 d G . . . .
C29 C 0.2601(3) 0.2692(4) 0.7680(4) 0.048(3) Uani 1 1 d G . . . .
H16 H 0.319317 0.253278 0.774694 0.058 Uiso 1 1 calc R U . . .
C30 C 0.1835(4) 0.2394(4) 0.8266(3) 0.049(3) Uani 1 1 d G . . . .
C31 C 0.0969(3) 0.2626(3) 0.8168(3) 0.034(2) Uani 1 1 d G . . . .
H17 H 0.044567 0.242244 0.856905 0.041 Uiso 1 1 calc R U . . .
C32 C 0.0869(2) 0.3157(3) 0.7482(3) 0.028(2) Uani 1 1 d G . . . .
C33 C 0.3357(5) 0.3465(5) 0.6350(6) 0.040(2) Uani 1 1 d . . . . .
H18 H 0.320924 0.357498 0.583198 0.060 Uiso 1 1 calc R U . . .
H19 H 0.380450 0.298206 0.634904 0.060 Uiso 1 1 calc R U . . .
H20 H 0.361223 0.399513 0.645110 0.060 Uiso 1 1 calc R U . . .
C34 C 0.1921(8) 0.1841(6) 0.9046(6) 0.062(3) Uani 1 1 d . . . . .
H21 H 0.135960 0.190220 0.946070 0.093 Uiso 1 1 calc R U . . .
H22 H 0.243779 0.204444 0.920776 0.093 Uiso 1 1 calc R U . . .
H23 H 0.202024 0.122366 0.896618 0.093 Uiso 1 1 calc R U . . .
C35 C -0.0100(5) 0.3352(5) 0.7404(5) 0.033(2) Uani 1 1 d . . . . .
H24 H -0.029410 0.288965 0.715739 0.049 Uiso 1 1 calc R U . . .
H25 H -0.012126 0.391862 0.707175 0.049 Uiso 1 1 calc R U . . .
H26 H -0.050927 0.337477 0.793241 0.049 Uiso 1 1 calc R U . . .
C36 C 0.0559(6) 0.4191(6) 0.3743(6) 0.041(2) Uani 1 1 d . . . . .
H27 H 0.018531 0.472415 0.382688 0.062 Uiso 1 1 calc R U . . .
H28 H 0.026695 0.380783 0.348492 0.062 Uiso 1 1 calc R U . . .
H29 H 0.116427 0.435034 0.340343 0.062 Uiso 1 1 calc R U . . .
C37 C 0.1955(4) 0.4902(3) 0.9955(3) 0.035(2) Uani 1 1 d G . . . .
C38 C 0.1709(4) 0.5266(2) 1.0660(3) 0.027(2) Uani 1 1 d G . . . .
C39 C 0.1338(4) 0.4742(3) 1.1374(3) 0.031(2) Uani 1 1 d G . . . .
H30 H 0.117028 0.499036 1.185585 0.037 Uiso 1 1 calc R U . . .
C40 C 0.1212(4) 0.3853(3) 1.1382(3) 0.032(2) Uani 1 1 d G . . . .
C41 C 0.1457(4) 0.3489(2) 1.0676(3) 0.039(2) Uani 1 1 d G . . . .
H31 H 0.137097 0.288238 1.068161 0.046 Uiso 1 1 calc R U . . .
C42 C 0.1829(4) 0.4014(3) 0.9963(3) 0.041(2) Uani 1 1 d G . . . .
H32 H 0.199622 0.376512 0.948071 0.050 Uiso 1 1 calc R U . . .
C43 C 0.1806(4) 0.6240(2) 1.0707(3) 0.0247(19) Uani 1 1 d G . . . .
C44 C 0.1338(3) 0.6872(3) 1.0306(3) 0.034(2) Uani 1 1 d G . . . .
C45 C 0.1454(4) 0.7757(3) 1.0323(4) 0.043(3) Uani 1 1 d G . . . .
H33 H 0.113389 0.818920 1.004833 0.052 Uiso 1 1 calc R U . . .
C46 C 0.2039(4) 0.8009(2) 1.0742(4) 0.043(3) Uani 1 1 d G . . . .
C47 C 0.2507(4) 0.7377(3) 1.1143(4) 0.040(2) Uani 1 1 d G . . . .
H34 H 0.290664 0.754961 1.142981 0.049 Uiso 1 1 calc R U . . .
C48 C 0.2391(4) 0.6492(3) 1.1126(3) 0.033(2) Uani 1 1 d G . . . .
C49 C 0.0632(6) 0.6647(5) 0.9902(6) 0.037(2) Uani 1 1 d . . . . .
H35 H 0.013333 0.708193 0.997314 0.056 Uiso 1 1 calc R U . . .
H36 H 0.039289 0.606353 1.013790 0.056 Uiso 1 1 calc R U . . .
H37 H 0.091121 0.664762 0.933350 0.056 Uiso 1 1 calc R U . . .
C50 C 0.2193(8) 0.8981(6) 1.0742(8) 0.068(4) Uani 1 1 d . . . . .
H38 H 0.202125 0.932694 1.028514 0.103 Uiso 1 1 calc R U . . .
H39 H 0.283747 0.907154 1.070540 0.103 Uiso 1 1 calc R U . . .
H40 H 0.181825 0.916908 1.123487 0.103 Uiso 1 1 calc R U . . .
C51 C 0.2904(6) 0.5843(6) 1.1607(6) 0.045(3) Uani 1 1 d . . . . .
H41 H 0.254043 0.572775 1.215865 0.067 Uiso 1 1 calc R U . . .
H42 H 0.348944 0.608970 1.159558 0.067 Uiso 1 1 calc R U . . .
H43 H 0.301038 0.529265 1.137668 0.067 Uiso 1 1 calc R U . . .
C52 C 0.0852(7) 0.2456(6) 1.2164(6) 0.051(3) Uani 1 1 d . . . . .
H44 H 0.039846 0.231618 1.189268 0.076 Uiso 1 1 calc R U . . .
H45 H 0.067745 0.219207 1.272240 0.076 Uiso 1 1 calc R U . . .
H46 H 0.145029 0.222314 1.190584 0.076 Uiso 1 1 calc R U . . .
C53 C 0.5137(3) 0.8193(3) 0.8833(3) 0.0229(18) Uani 1 1 d G . . . .
C54 C 0.6033(3) 0.8475(3) 0.8571(2) 0.0212(18) Uani 1 1 d G . . . .
C55 C 0.6421(2) 0.8863(3) 0.9072(3) 0.0246(19) Uani 1 1 d G . . . .
H47 H 0.703290 0.905574 0.889360 0.030 Uiso 1 1 calc R U . . .
C56 C 0.5915(3) 0.8967(3) 0.9834(3) 0.028(2) Uani 1 1 d G . . . .
C57 C 0.5020(3) 0.8684(3) 1.0096(2) 0.032(2) Uani 1 1 d G . . . .
H48 H 0.467347 0.875585 1.061658 0.038 Uiso 1 1 calc R U . . .
C58 C 0.4631(2) 0.8297(3) 0.9595(3) 0.028(2) Uani 1 1 d G . . . .
H49 H 0.401924 0.810402 0.977338 0.034 Uiso 1 1 calc R U . . .
C59 C 0.6629(5) 0.8422(5) 0.7746(5) 0.0218(18) Uani 1 1 d . . . . .
C60 C 0.6877(5) 0.7603(5) 0.7467(5) 0.028(2) Uani 1 1 d . . . . .
C61 C 0.7385(5) 0.7588(5) 0.6701(5) 0.030(2) Uani 1 1 d . . . . .
H50 H 0.753923 0.703417 0.651986 0.036 Uiso 1 1 calc R U . . .
C62 C 0.7686(5) 0.8340(5) 0.6175(5) 0.030(2) Uani 1 1 d . . . . .
C63 C 0.7456(5) 0.9135(5) 0.6475(6) 0.034(2) Uani 1 1 d . . . . .
H51 H 0.766397 0.966067 0.613533 0.040 Uiso 1 1 calc R U . . .
C64 C 0.6951(5) 0.9200(4) 0.7226(5) 0.0214(19) Uani 1 1 d . . . . .
C65 C 0.6640(6) 0.6744(4) 0.8011(5) 0.033(2) Uani 1 1 d . . . . .
H52 H 0.713906 0.631746 0.787867 0.050 Uiso 1 1 calc R U . . .
H53 H 0.607929 0.651828 0.793964 0.050 Uiso 1 1 calc R U . . .
H54 H 0.655004 0.684186 0.856489 0.050 Uiso 1 1 calc R U . . .
C66 C 0.8248(7) 0.8289(6) 0.5346(6) 0.051(3) Uani 1 1 d . . . . .
H55 H 0.885087 0.803805 0.536597 0.077 Uiso 1 1 calc R U . . .
H56 H 0.831716 0.887910 0.504425 0.077 Uiso 1 1 calc R U . . .
H57 H 0.794524 0.791648 0.508673 0.077 Uiso 1 1 calc R U . . .
C67 C 0.6734(6) 1.0093(5) 0.7487(5) 0.031(2) Uani 1 1 d . . . . .
H58 H 0.713805 1.020422 0.781656 0.046 Uiso 1 1 calc R U . . .
H59 H 0.609881 1.011428 0.779571 0.046 Uiso 1 1 calc R U . . .
H60 H 0.682537 1.054095 0.701761 0.046 Uiso 1 1 calc R U . . .
C68 C 0.5871(7) 0.9454(6) 1.1081(6) 0.048(3) Uani 1 1 d . . . . .
H61 H 0.531968 0.981490 1.107857 0.072 Uiso 1 1 calc R U . . .
H62 H 0.626507 0.973840 1.133206 0.072 Uiso 1 1 calc R U . . .
H63 H 0.570183 0.887450 1.138153 0.072 Uiso 1 1 calc R U . . .
C69 C 0.5102(5) 0.8147(4) 0.4819(5) 0.0189(15) Uani 1 1 d . U . . .
C70 C 0.4699(5) 0.8396(4) 0.4177(5) 0.0248(18) Uani 1 1 d . . . . .
C71 C 0.5227(5) 0.8816(4) 0.3468(5) 0.0237(19) Uani 1 1 d . . . . .
H64 H 0.496706 0.897851 0.302807 0.028 Uiso 1 1 calc R U . . .
C72 C 0.6147(6) 0.9003(5) 0.3395(5) 0.031(2) Uani 1 1 d . . . . .
C73 C 0.6522(5) 0.8782(5) 0.4007(5) 0.028(2) Uani 1 1 d . . . . .
H65 H 0.714190 0.891427 0.394971 0.034 Uiso 1 1 calc R U . . .
C74 C 0.6020(5) 0.8365(4) 0.4722(5) 0.027(2) Uani 1 1 d . . . . .
H66 H 0.629495 0.822218 0.515511 0.032 Uiso 1 1 calc R U . . .
C75 C 0.3720(2) 0.8245(3) 0.4199(3) 0.026(2) Uani 1 1 d G . . . .
C76 C 0.3027(3) 0.8609(3) 0.4749(3) 0.030(2) Uani 1 1 d G . . . .
C77 C 0.2122(3) 0.8437(3) 0.4802(3) 0.038(2) Uani 1 1 d G . . . .
H67 H 0.164800 0.868538 0.517867 0.045 Uiso 1 1 calc R U . . .
C78 C 0.1910(3) 0.7900(3) 0.4305(4) 0.041(3) Uani 1 1 d G . . . .
C79 C 0.2603(4) 0.7536(3) 0.3754(3) 0.037(2) Uani 1 1 d G . . . .
H68 H 0.245846 0.716983 0.341409 0.044 Uiso 1 1 calc R U . . .
C80 C 0.3508(3) 0.7709(3) 0.3701(3) 0.032(2) Uani 1 1 d G . . . .
C81 C 0.3191(6) 0.9268(5) 0.5265(5) 0.034(2) Uani 1 1 d . . . . .
H69 H 0.320029 0.896247 0.579368 0.051 Uiso 1 1 calc R U . . .
H70 H 0.270127 0.971285 0.531555 0.051 Uiso 1 1 calc R U . . .
H71 H 0.377757 0.955130 0.501798 0.051 Uiso 1 1 calc R U . . .
C82 C 0.0920(6) 0.7689(6) 0.4376(8) 0.061(4) Uani 1 1 d . . . . .
H72 H 0.089946 0.721766 0.406190 0.091 Uiso 1 1 calc R U . . .
H73 H 0.060793 0.821285 0.417705 0.091 Uiso 1 1 calc R U . . .
H74 H 0.061744 0.749916 0.493514 0.091 Uiso 1 1 calc R U . . .
C83 C 0.4204(6) 0.7326(5) 0.3039(6) 0.039(2) Uani 1 1 d . . . . .
H75 H 0.394628 0.681528 0.290641 0.058 Uiso 1 1 calc R U . . .
H76 H 0.475618 0.714645 0.321800 0.058 Uiso 1 1 calc R U . . .
H77 H 0.435698 0.777017 0.256816 0.058 Uiso 1 1 calc R U . . .
C84 C 0.7496(7) 0.9694(9) 0.2554(7) 0.079(4) Uani 1 1 d . . . . .
H78 H 0.749973 1.013798 0.289974 0.119 Uiso 1 1 calc R U . . .
H79 H 0.774898 0.994125 0.199841 0.119 Uiso 1 1 calc R U . . .
H80 H 0.786663 0.918469 0.269563 0.119 Uiso 1 1 calc R U . . .
C85 C 0.430(2) 0.3760(19) 0.884(2) 0.020(7) Uani 0.218(6) 1 d . U P C 1
H81 H 0.442055 0.439567 0.877061 0.024 Uiso 0.218(6) 1 calc R U P C 1
H82 H 0.489801 0.345225 0.869442 0.024 Uiso 0.218(6) 1 calc R U P C 1
C86 C -0.003(2) 0.007(2) 1.1017(12) 0.19(3) Uani 0.404(6) 1 d D . P . .
H83 H -0.064686 0.023962 1.130542 0.226 Uiso 0.404(6) 1 calc R U P . .
H84 H 0.013128 -0.051261 1.128108 0.226 Uiso 0.404(6) 1 calc R U P . .
C87 C 0.0482(13) 0.0097(8) 1.2973(10) 0.195(15) Uani 0.898(9) 1 d D . P . .
H85 H 0.114814 -0.001534 1.283321 0.234 Uiso 0.898(9) 1 calc R U P . .
H86 H 0.033711 0.063960 1.264661 0.234 Uiso 0.898(9) 1 calc R U P . .

loop_
_atom_site_aniso_label
_atom_site_aniso_U_11
_atom_site_aniso_U_22
_atom_site_aniso_U_33
_atom_site_aniso_U_23
_atom_site_aniso_U_13
_atom_site_aniso_U_12
Cl1 0.0285(18) 0.0232(17) 0.078(3) 0.0054(17) -0.0004(18) 0.0008(13)
Cl2 0.038(6) 0.010(4) 0.056(8) 0.000(4) -0.012(5) -0.008(4)
Cl3 0.0352(14) 0.0289(13) 0.044(2) -0.0150(13) -0.0168(14) 0.0089(10)
Cl4 0.039(6) 0.025(5) 0.038(6) -0.006(4) -0.014(4) 0.004(4)
Cl5 0.086(11) 0.083(10) 0.088(13) -0.016(9) -0.029(9) -0.010(7)
Cl6 0.054(7) 0.041(6) 0.073(10) 0.003(6) -0.039(7) -0.003(5)
Cl7 0.088(6) 0.050(4) 0.094(7) -0.031(4) -0.002(5) 0.009(3)
Cl8 0.133(7) 0.074(5) 0.286(14) 0.024(6) -0.134(8) -0.003(4)
Cl9 0.345(11) 0.102(4) 0.405(14) -0.065(6) -0.265(11) 0.092(5)
Cl10 0.162(6) 0.095(4) 0.488(16) -0.044(6) -0.119(9) 0.018(4)
O1 0.046(3) 0.034(3) 0.040(4) -0.010(3) -0.025(3) -0.014(3)
O2 0.050(4) 0.038(3) 0.039(5) 0.000(3) -0.014(3) -0.014(3)
O3 0.032(3) 0.051(4) 0.033(4) -0.010(3) -0.020(3) -0.006(3)
O4 0.038(3) 0.042(3) 0.021(4) 0.005(3) 0.003(3) -0.018(3)
O5 0.026(4) 0.048(5) 0.046(7) -0.022(5) -0.004(4) 0.007(4)
O6 0.043(6) 0.071(7) 0.161(13) 0.048(8) -0.057(7) -0.019(5)
O7 0.082(11) 0.37(3) 0.071(13) -0.015(15) 0.019(10) 0.102(14)
O8 0.046(6) 0.063(6) 0.304(16) -0.037(8) -0.055(8) -0.012(5)
O9 0.038(10) 0.031(9) 0.041(11) -0.010(7) -0.018(8) 0.006(7)
O10 0.14(2) 0.072(17) 0.058(18) 0.013(14) -0.038(16) 0.015(15)
O11 0.024(10) 0.030(10) 0.039(14) -0.018(9) -0.016(9) 0.001(8)
O12 0.025(9) 0.021(8) 0.039(11) -0.009(7) -0.008(8) 0.007(7)
O13 0.043(4) 0.020(3) 0.027(6) -0.004(3) -0.004(4) 0.002(3)
O14 0.046(4) 0.035(4) 0.045(5) -0.026(3) -0.022(4) 0.000(3)
O15 0.041(4) 0.039(4) 0.071(6) -0.001(4) 0.006(4) -0.008(3)
O16 0.059(5) 0.052(5) 0.083(7) -0.022(4) -0.049(5) 0.025(4)
N1 0.023(3) 0.028(3) 0.017(4) -0.001(3) -0.006(3) -0.009(3)
O17 0.028(9) 0.019(8) 0.024(11) -0.007(6) -0.006(7) -0.001(6)
O18 0.046(14) 0.032(14) 0.042(15) -0.013(9) -0.003(9) -0.010(9)
C18 0.034(4) 0.017(4) 0.030(6) 0.004(4) -0.016(4) -0.004(3)
O19 0.050(10) 0.047(10) 0.050(10) -0.008(5) -0.008(4) 0.003(5)
O20 0.14(4) 0.17(5) 0.16(5) -0.02(3) -0.08(4) -0.01(3)
N2 0.031(4) 0.020(3) 0.026(5) -0.007(3) -0.006(3) -0.013(3)
N3 0.026(3) 0.027(3) 0.024(5) -0.007(3) -0.006(3) -0.009(3)
N4 0.038(4) 0.009(3) 0.025(5) -0.003(3) -0.009(3) -0.008(3)
C1 0.021(4) 0.018(4) 0.027(6) 0.004(3) -0.006(4) -0.007(3)
C2 0.026(4) 0.015(3) 0.012(5) -0.001(3) 0.001(3) -0.002(3)
C3 0.026(4) 0.011(3) 0.028(6) -0.011(3) -0.004(4) -0.002(3)
C4 0.026(4) 0.013(3) 0.013(5) -0.004(3) -0.004(4) -0.010(3)
C5 0.027(4) 0.011(3) 0.031(6) -0.003(3) -0.011(4) -0.008(3)
C6 0.025(4) 0.015(4) 0.016(5) -0.003(3) 0.002(4) -0.002(3)
C7 0.032(4) 0.020(4) 0.026(6) -0.005(4) 0.001(4) -0.008(3)
C8 0.028(4) 0.032(5) 0.027(6) -0.003(4) 0.004(4) -0.017(3)
C9 0.046(5) 0.017(4) 0.024(6) -0.004(4) -0.002(4) -0.016(3)
C10 0.031(4) 0.025(4) 0.029(6) -0.009(4) 0.003(4) -0.013(3)
C11 0.043(5) 0.020(4) 0.027(6) -0.003(4) -0.007(4) -0.013(3)
C12 0.046(5) 0.021(4) 0.038(7) -0.006(4) -0.008(5) -0.010(4)
C13 0.036(5) 0.037(5) 0.023(6) 0.004(4) -0.001(4) -0.018(4)
C14 0.036(5) 0.022(4) 0.030(6) -0.010(4) 0.000(4) -0.008(3)
C15 0.026(4) 0.013(3) 0.027(4) -0.011(3) -0.005(3) -0.001(3)
C16 0.028(4) 0.013(3) 0.031(5) -0.008(3) -0.010(4) -0.007(3)
C17 0.030(4) 0.013(4) 0.041(7) -0.009(4) -0.006(4) -0.001(3)
C19 0.033(4) 0.008(3) 0.028(6) 0.000(3) -0.019(4) 0.000(3)
C20 0.030(4) 0.016(4) 0.024(4) -0.005(3) -0.009(3) -0.002(3)
C21 0.027(4) 0.018(4) 0.023(5) -0.010(3) -0.004(4) -0.007(3)
C22 0.026(4) 0.013(3) 0.031(6) -0.012(3) -0.002(4) -0.004(3)
C23 0.029(4) 0.016(4) 0.032(6) -0.013(4) -0.006(4) -0.006(3)
C24 0.030(4) 0.022(4) 0.024(6) -0.006(4) -0.008(4) -0.007(3)
C25 0.034(4) 0.022(4) 0.024(6) -0.009(4) -0.007(4) 0.001(3)
C26 0.023(4) 0.017(4) 0.030(6) -0.009(4) -0.003(4) -0.005(3)
C27 0.028(4) 0.013(3) 0.024(5) -0.003(3) -0.004(4) -0.001(3)
C28 0.033(4) 0.027(4) 0.025(6) -0.009(4) -0.002(4) 0.008(3)
C29 0.042(6) 0.041(5) 0.053(7) 0.002(5) -0.005(5) 0.010(4)
C30 0.070(7) 0.031(5) 0.037(7) -0.002(4) -0.003(6) 0.022(5)
C31 0.042(5) 0.022(4) 0.024(6) 0.005(4) 0.012(4) 0.004(4)
C32 0.029(4) 0.023(4) 0.031(6) -0.003(4) -0.008(4) 0.000(3)
C33 0.029(4) 0.028(4) 0.058(7) 0.000(4) -0.007(5) 0.008(3)
C34 0.085(8) 0.045(6) 0.042(7) 0.009(5) -0.005(6) 0.020(5)
C35 0.036(5) 0.031(4) 0.029(6) -0.005(4) 0.000(4) -0.011(4)
C36 0.053(6) 0.044(5) 0.036(7) -0.012(5) -0.023(5) -0.005(4)
C37 0.043(5) 0.041(5) 0.018(5) -0.006(4) 0.001(4) -0.022(4)
C38 0.031(4) 0.030(4) 0.022(6) 0.002(4) -0.011(4) -0.007(3)
C39 0.029(4) 0.038(5) 0.024(6) -0.008(4) -0.004(4) 0.000(4)
C40 0.044(5) 0.032(5) 0.022(6) 0.009(4) -0.013(4) -0.015(4)
C41 0.048(5) 0.029(5) 0.040(7) -0.002(4) -0.010(5) -0.016(4)
C42 0.066(6) 0.035(5) 0.025(6) -0.007(4) -0.009(5) -0.024(4)
C43 0.029(4) 0.023(4) 0.025(6) -0.010(4) -0.005(4) -0.007(3)
C44 0.037(5) 0.036(5) 0.026(6) 0.000(4) 0.000(4) -0.015(4)
C45 0.035(5) 0.041(5) 0.051(8) -0.010(5) -0.002(5) -0.008(4)
C46 0.046(5) 0.028(5) 0.054(7) -0.010(5) -0.006(5) -0.011(4)
C47 0.036(5) 0.045(5) 0.042(7) -0.022(5) -0.005(5) -0.006(4)
C48 0.035(5) 0.029(4) 0.036(6) -0.015(4) -0.004(4) -0.007(4)
C49 0.043(5) 0.031(4) 0.048(7) 0.006(4) -0.033(5) -0.007(4)
C50 0.069(7) 0.039(6) 0.097(11) -0.014(6) -0.016(7) -0.013(5)
C51 0.041(5) 0.061(6) 0.038(7) -0.008(5) -0.017(5) -0.015(4)
C52 0.064(6) 0.043(6) 0.040(7) 0.008(5) -0.008(5) -0.019(5)
C53 0.018(4) 0.024(4) 0.025(5) -0.001(3) -0.003(4) -0.006(3)
C54 0.031(4) 0.013(3) 0.020(5) 0.005(3) -0.009(4) -0.007(3)
C55 0.028(4) 0.023(4) 0.028(6) -0.004(4) -0.014(4) -0.004(3)
C56 0.033(4) 0.020(4) 0.038(6) -0.008(4) -0.018(4) -0.002(3)
C57 0.042(5) 0.025(4) 0.029(6) -0.016(4) -0.003(4) -0.005(4)
C58 0.023(4) 0.031(4) 0.033(6) -0.014(4) -0.005(4) -0.007(3)
C59 0.017(4) 0.024(4) 0.028(6) 0.000(3) -0.013(4) -0.005(3)
C60 0.026(4) 0.025(4) 0.034(6) -0.005(4) -0.005(4) -0.007(3)
C61 0.026(4) 0.032(4) 0.031(6) -0.008(4) -0.005(4) 0.008(3)
C62 0.031(4) 0.032(4) 0.028(6) -0.007(4) -0.009(4) 0.000(3)
C63 0.026(4) 0.033(5) 0.041(7) 0.001(4) -0.009(5) -0.005(3)
C64 0.015(4) 0.025(4) 0.027(6) 0.004(4) -0.013(4) -0.006(3)
C65 0.043(5) 0.011(4) 0.044(6) -0.001(4) -0.008(5) -0.006(3)
C66 0.051(6) 0.059(6) 0.039(7) -0.017(5) 0.002(5) 0.008(5)
C67 0.035(5) 0.020(4) 0.038(6) -0.002(4) -0.010(4) -0.008(3)
C68 0.053(6) 0.059(6) 0.037(7) -0.017(5) -0.016(6) -0.006(5)
C69 0.026(3) 0.005(3) 0.026(3) -0.005(2) -0.005(3) 0.000(2)
C70 0.038(4) 0.011(3) 0.027(5) -0.005(3) -0.010(4) -0.002(3)
C71 0.034(4) 0.017(4) 0.025(6) -0.005(3) -0.013(4) -0.007(3)
C72 0.036(5) 0.033(4) 0.024(6) -0.005(4) -0.003(4) -0.008(4)
C73 0.027(4) 0.033(4) 0.028(6) -0.005(4) -0.009(4) -0.009(3)
C74 0.030(3) 0.018(4) 0.036(6) -0.007(4) -0.013(4) -0.004(3)
C75 0.030(4) 0.016(4) 0.031(6) 0.006(4) -0.008(4) -0.010(3)
C76 0.038(5) 0.019(4) 0.037(6) 0.004(4) -0.019(5) -0.007(3)
C77 0.023(4) 0.039(5) 0.047(7) 0.010(5) -0.009(4) -0.005(4)
C78 0.043(5) 0.022(4) 0.071(8) 0.007(5) -0.042(5) -0.015(4)
C79 0.038(5) 0.023(4) 0.055(7) 0.000(4) -0.025(5) -0.007(4)
C80 0.051(5) 0.011(4) 0.041(6) 0.007(4) -0.030(5) -0.011(3)
C81 0.035(5) 0.034(5) 0.033(6) -0.005(4) -0.006(4) 0.001(4)
C82 0.039(5) 0.037(5) 0.113(11) 0.002(6) -0.036(6) -0.015(4)
C83 0.047(5) 0.029(4) 0.047(7) -0.004(4) -0.025(5) -0.004(4)
C84 0.063(7) 0.138(11) 0.035(7) 0.009(7) -0.007(6) -0.075(7)
C85 0.022(10) 0.013(10) 0.024(11) -0.006(8) 0.000(8) -0.001(8)
C86 0.08(3) 0.37(9) 0.15(5) -0.14(5) -0.05(3) 0.10(4)
C87 0.25(3) 0.027(8) 0.20(2) 0.009(10) 0.13(2) 0.022(11)

loop_
_atom_type_symbol
_atom_type_description
_atom_type_scat_dispersion_real
_atom_type_scat_dispersion_imag
_atom_type_scat_source
C C 0.0033 0.0016 'International Tables Vol C Tables 4.2.6.8 and 6.1.1.4'
H H 0.0000 0.0000 'International Tables Vol C Tables 4.2.6.8 and 6.1.1.4'
N N 0.0061 0.0033 'International Tables Vol C Tables 4.2.6.8 and 6.1.1.4'
O O 0.0106 0.0060 'International Tables Vol C Tables 4.2.6.8 and 6.1.1.4'
Cl Cl 0.1484 0.1585 'International Tables Vol C Tables 4.2.6.8 and 6.1.1.4'

loop_
_geom_angle_atom_site_label_1
_geom_angle_atom_site_label_2
_geom_angle_atom_site_label_3
_geom_angle
_geom_angle_site_symmetry_1
_geom_angle_site_symmetry_3
_geom_angle_publ_flag
O6 Cl1 O8 117.4(8) . . ?
O6 Cl1 O5 110.4(6) . . ?
O8 Cl1 O5 110.6(6) . . ?
O6 Cl1 O7 106.2(8) . . ?
O8 Cl1 O7 105.8(9) . . ?
O5 Cl1 O7 105.5(7) . . ?
O12 Cl2 O10 111.3(13) . . ?
O12 Cl2 O11 108.2(11) . . ?
O10 Cl2 O11 110.0(12) . . ?
O12 Cl2 O9 111.4(12) . . ?
O10 Cl2 O9 108.1(12) . . ?
O11 Cl2 O9 107.7(11) . . ?
O14 Cl3 O16 113.2(4) . . ?
O14 Cl3 O15 109.5(4) . . ?
O16 Cl3 O15 109.1(5) . . ?
O14 Cl3 O13 107.9(4) . . ?
O16 Cl3 O13 108.7(5) . . ?
O15 Cl3 O13 108.3(4) . . ?
O17 Cl4 O19 110.9(15) . . ?
O17 Cl4 O18 109.5(15) . . ?
O19 Cl4 O18 109.6(14) . . ?
O17 Cl4 O20 109.6(15) . . ?
O19 Cl4 O20 108.5(15) . . ?
O18 Cl4 O20 108.6(15) . . ?
C86 Cl8 C86 180.0 2_557 . ?
C24 O1 C36 117.8(6) . . ?
C40 O2 C52 116.4(7) . . ?
C56 O3 C68 118.2(6) . . ?
C72 O4 C84 115.9(7) . . ?
C1 N1 C4 108.7(6) . . ?
C1 N1 H1 125.6 . . ?
C4 N1 H1 125.6 . . ?
C17 C18 C19 108.3(7) . . ?
C17 C18 H2 125.9 . . ?
C19 C18 H2 125.9 . . ?
C9 N2 C6 110.0(6) . . ?
C9 N2 H3 125.0 . . ?
C6 N2 H3 125.0 . . ?
C14 N3 C11 109.4(7) . . ?
C14 N3 H4 125.3 . . ?
C11 N3 H4 125.3 . . ?
C19 N4 C16 110.9(6) . . ?
C19 N4 H5 124.5 . . ?
C16 N4 H5 124.5 . . ?
N1 C1 C20 124.0(7) . . ?
N1 C1 C2 107.8(6) . . ?
C20 C1 C2 128.2(7) . . ?
C3 C2 C1 106.9(7) . . ?
C3 C2 H6 126.5 . . ?
C1 C2 H6 126.5 . . ?
C2 C3 C4 109.8(6) . . ?
C2 C3 H7 125.1 . . ?
C4 C3 H7 125.1 . . ?
N1 C4 C5 125.2(7) . . ?
N1 C4 C3 106.6(6) . . ?
C5 C4 C3 128.2(6) . . ?
C6 C5 C4 121.5(7) . . ?
C6 C5 C21 121.7(6) . . ?
C4 C5 C21 116.7(7) . . ?
N2 C6 C5 125.9(7) . . ?
N2 C6 C7 106.4(7) . . ?
C5 C6 C7 127.6(7) . . ?
C8 C7 C6 108.6(7) . . ?
C8 C7 H8 125.7 . . ?
C6 C7 H8 125.7 . . ?
C7 C8 C9 107.8(8) . . ?
C7 C8 H9 126.1 . . ?
C9 C8 H9 126.1 . . ?
N2 C9 C10 125.4(7) . . ?
N2 C9 C8 107.1(8) . . ?
C10 C9 C8 127.6(8) . . ?
C9 C10 C11 123.9(8) . . ?
C9 C10 C37 119.8(6) . . ?
C11 C10 C37 116.2(7) . . ?
N3 C11 C12 106.9(7) . . ?
N3 C11 C10 124.6(8) . . ?
C12 C11 C10 128.4(8) . . ?
C13 C12 C11 108.6(8) . . ?
C13 C12 H10 125.7 . . ?
C11 C12 H10 125.7 . . ?
C12 C13 C14 107.5(8) . . ?
C12 C13 H11 126.3 . . ?
C14 C13 H11 126.3 . . ?
N3 C14 C13 107.6(7) . . ?
N3 C14 C15 124.3(8) . . ?
C13 C14 C15 128.2(8) . . ?
C16 C15 C14 124.5(7) . . ?
C16 C15 C53 121.3(6) . . ?
C14 C15 C53 114.2(7) . . ?
N4 C16 C17 106.4(8) . . ?
N4 C16 C15 123.4(6) . . ?
C17 C16 C15 130.1(7) . . ?
C18 C17 C16 108.8(7) . . ?
C18 C17 H12 125.6 . . ?
C16 C17 H12 125.6 . . ?
N4 C19 C20 125.9(6) . . ?
N4 C19 C18 105.5(7) . . ?
C20 C19 C18 128.5(8) . . ?
C19 C20 C1 124.9(8) . . ?
C19 C20 C69 118.7(6) . . ?
C1 C20 C69 116.3(7) . . ?
C26 C21 C22 116.9(6) . . ?
C26 C21 C5 117.8(6) . . ?
C22 C21 C5 125.3(7) . . ?
C23 C22 C21 116.9(7) . . ?
C23 C22 C27 118.5(6) . . ?
C21 C22 C27 124.5(6) . . ?
C24 C23 C22 124.4(7) . . ?
C24 C23 H13 117.8 . . ?
C22 C23 H13 117.8 . . ?
O1 C24 C23 116.1(6) . . ?
O1 C24 C25 124.9(8) . . ?
C23 C24 C25 119.1(7) . . ?
C26 C25 C24 118.0(8) . . ?
C26 C25 H14 121.0 . . ?
C24 C25 H14 121.0 . . ?
C25 C26 C21 124.7(7) . . ?
C25 C26 H15 117.7 . . ?
C21 C26 H15 117.7 . . ?
C28 C27 C32 120.0 . . ?
C28 C27 C22 119.8(4) . . ?
C32 C27 C22 120.2(4) . . ?
C29 C28 C27 120.0 . . ?
C29 C28 C33 117.4(5) . . ?
C27 C28 C33 122.4(5) . . ?
C30 C29 C28 120.0 . . ?
C30 C29 H16 120.0 . . ?
C28 C29 H16 120.0 . . ?
C29 C30 C31 120.0 . . ?
C29 C30 C34 121.3(6) . . ?
C31 C30 C34 118.6(6) . . ?
C32 C31 C30 120.0 . . ?
C32 C31 H17 120.0 . . ?
C30 C31 H17 120.0 . . ?
C31 C32 C27 120.0 . . ?
C31 C32 C35 116.8(5) . . ?
C27 C32 C35 123.1(5) . . ?
C28 C33 H18 109.5 . . ?
C28 C33 H19 109.5 . . ?
H18 C33 H19 109.5 . . ?
C28 C33 H20 109.5 . . ?
H18 C33 H20 109.5 . . ?
H19 C33 H20 109.5 . . ?
C30 C34 H21 109.5 . . ?
C30 C34 H22 109.5 . . ?
H21 C34 H22 109.5 . . ?
C30 C34 H23 109.5 . . ?
H21 C34 H23 109.5 . . ?
H22 C34 H23 109.5 . . ?
C32 C35 H24 109.5 . . ?
C32 C35 H25 109.5 . . ?
H24 C35 H25 109.5 . . ?
C32 C35 H26 109.5 . . ?
H24 C35 H26 109.5 . . ?
H25 C35 H26 109.5 . . ?
O1 C36 H27 109.5 . . ?
O1 C36 H28 109.5 . . ?
H27 C36 H28 109.5 . . ?
O1 C36 H29 109.5 . . ?
H27 C36 H29 109.5 . . ?
H28 C36 H29 109.5 . . ?
C38 C37 C42 120.0 . . ?
C38 C37 C10 123.8(4) . . ?
C42 C37 C10 116.2(4) . . ?
C39 C38 C37 120.0 . . ?
C39 C38 C43 116.3(4) . . ?
C37 C38 C43 123.7(4) . . ?
C38 C39 C40 120.0 . . ?
C38 C39 H30 120.0 . . ?
C40 C39 H30 120.0 . . ?
O2 C40 C41 125.4(4) . . ?
O2 C40 C39 114.5(4) . . ?
C41 C40 C39 120.0 . . ?
C40 C41 C42 120.0 . . ?
C40 C41 H31 120.0 . . ?
C42 C41 H31 120.0 . . ?
C41 C42 C37 120.0 . . ?
C41 C42 H32 120.0 . . ?
C37 C42 H32 120.0 . . ?
C44 C43 C48 120.0 . . ?
C44 C43 C38 120.1(4) . . ?
C48 C43 C38 119.9(4) . . ?
C45 C44 C43 120.0 . . ?
C45 C44 C49 117.0(5) . . ?
C43 C44 C49 122.8(5) . . ?
C44 C45 C46 120.0 . . ?
C44 C45 H33 120.0 . . ?
C46 C45 H33 120.0 . . ?
C47 C46 C45 120.0 . . ?
C47 C46 C50 119.7(6) . . ?
C45 C46 C50 120.3(6) . . ?
C46 C47 C48 120.0 . . ?
C46 C47 H34 120.0 . . ?
C48 C47 H34 120.0 . . ?
C47 C48 C43 120.0 . . ?
C47 C48 C51 116.6(5) . . ?
C43 C48 C51 123.4(5) . . ?
C44 C49 H35 109.5 . . ?
C44 C49 H36 109.5 . . ?
H35 C49 H36 109.5 . . ?
C44 C49 H37 109.5 . . ?
H35 C49 H37 109.5 . . ?
H36 C49 H37 109.5 . . ?
C46 C50 H38 109.5 . . ?
C46 C50 H39 109.5 . . ?
H38 C50 H39 109.5 . . ?
C46 C50 H40 109.5 . . ?
H38 C50 H40 109.5 . . ?
H39 C50 H40 109.5 . . ?
C48 C51 H41 109.5 . . ?
C48 C51 H42 109.5 . . ?
H41 C51 H42 109.5 . . ?
C48 C51 H43 109.5 . . ?
H41 C51 H43 109.5 . . ?
H42 C51 H43 109.5 . . ?
O2 C52 H44 109.5 . . ?
O2 C52 H45 109.5 . . ?
H44 C52 H45 109.5 . . ?
O2 C52 H46 109.5 . . ?
H44 C52 H46 109.5 . . ?
H45 C52 H46 109.5 . . ?
C54 C53 C58 120.0 . . ?
C54 C53 C15 123.9(4) . . ?
C58 C53 C15 116.0(4) . . ?
C55 C54 C53 120.0 . . ?
C55 C54 C59 115.8(4) . . ?
C53 C54 C59 124.1(4) . . ?
C54 C55 C56 120.0 . . ?
C54 C55 H47 120.0 . . ?
C56 C55 H47 120.0 . . ?
O3 C56 C57 124.2(4) . . ?
O3 C56 C55 115.8(4) . . ?
C57 C56 C55 120.0 . . ?
C58 C57 C56 120.0 . . ?
C58 C57 H48 120.0 . . ?
C56 C57 H48 120.0 . . ?
C57 C58 C53 120.0 . . ?
C57 C58 H49 120.0 . . ?
C53 C58 H49 120.0 . . ?
C60 C59 C64 118.4(7) . . ?
C60 C59 C54 121.3(6) . . ?
C64 C59 C54 120.4(6) . . ?
C61 C60 C59 119.2(7) . . ?
C61 C60 C65 119.2(7) . . ?
C59 C60 C65 121.5(8) . . ?
C60 C61 C62 123.4(7) . . ?
C60 C61 H50 118.3 . . ?
C62 C61 H50 118.3 . . ?
C61 C62 C63 116.0(8) . . ?
C61 C62 C66 121.5(8) . . ?
C63 C62 C66 122.5(8) . . ?
C64 C63 C62 123.8(8) . . ?
C64 C63 H51 118.1 . . ?
C62 C63 H51 118.1 . . ?
C63 C64 C59 119.2(7) . . ?
C63 C64 C67 119.4(7) . . ?
C59 C64 C67 121.4(7) . . ?
C60 C65 H52 109.5 . . ?
C60 C65 H53 109.5 . . ?
H52 C65 H53 109.5 . . ?
C60 C65 H54 109.5 . . ?
H52 C65 H54 109.5 . . ?
H53 C65 H54 109.5 . . ?
C62 C66 H55 109.5 . . ?
C62 C66 H56 109.5 . . ?
H55 C66 H56 109.5 . . ?
C62 C66 H57 109.5 . . ?
H55 C66 H57 109.5 . . ?
H56 C66 H57 109.5 . . ?
C64 C67 H58 109.5 . . ?
C64 C67 H59 109.5 . . ?
H58 C67 H59 109.5 . . ?
C64 C67 H60 109.5 . . ?
H58 C67 H60 109.5 . . ?
H59 C67 H60 109.5 . . ?
O3 C68 H61 109.5 . . ?
O3 C68 H62 109.5 . . ?
H61 C68 H62 109.5 . . ?
O3 C68 H63 109.5 . . ?
H61 C68 H63 109.5 . . ?
H62 C68 H63 109.5 . . ?
C70 C69 C74 118.5(7) . . ?
C70 C69 C20 124.1(6) . . ?
C74 C69 C20 117.4(7) . . ?
C71 C70 C69 118.9(7) . . ?
C71 C70 C75 116.3(7) . . ?
C69 C70 C75 124.8(7) . . ?
C70 C71 C72 120.4(7) . . ?
C70 C71 H64 119.8 . . ?
C72 C71 H64 119.8 . . ?
C73 C72 O4 126.6(7) . . ?
C73 C72 C71 120.6(8) . . ?
O4 C72 C71 112.8(7) . . ?
C72 C73 C74 120.7(7) . . ?
C72 C73 H65 119.6 . . ?
C74 C73 H65 119.6 . . ?
C73 C74 C69 120.8(8) . . ?
C73 C74 H66 119.6 . . ?
C69 C74 H66 119.6 . . ?
C76 C75 C80 120.0 . . ?
C76 C75 C70 119.5(4) . . ?
C80 C75 C70 120.4(4) . . ?
C75 C76 C77 120.0 . . ?
C75 C76 C81 123.5(5) . . ?
C77 C76 C81 116.3(5) . . ?
C76 C77 C78 120.0 . . ?
C76 C77 H67 120.0 . . ?
C78 C77 H67 120.0 . . ?
C79 C78 C77 120.0 . . ?
C79 C78 C82 119.8(6) . . ?
C77 C78 C82 120.2(6) . . ?
C78 C79 C80 120.0 . . ?
C78 C79 H68 120.0 . . ?
C80 C79 H68 120.0 . . ?
C79 C80 C75 120.0 . . ?
C79 C80 C83 115.3(5) . . ?
C75 C80 C83 124.6(5) . . ?
C76 C81 H69 109.5 . . ?
C76 C81 H70 109.5 . . ?
H69 C81 H70 109.5 . . ?
C76 C81 H71 109.5 . . ?
H69 C81 H71 109.5 . . ?
H70 C81 H71 109.5 . . ?
C78 C82 H72 109.5 . . ?
C78 C82 H73 109.5 . . ?
H72 C82 H73 109.5 . . ?
C78 C82 H74 109.5 . . ?
H72 C82 H74 109.5 . . ?
H73 C82 H74 109.5 . . ?
C80 C83 H75 109.5 . . ?
C80 C83 H76 109.5 . . ?
H75 C83 H76 109.5 . . ?
C80 C83 H77 109.5 . . ?
H75 C83 H77 109.5 . . ?
H76 C83 H77 109.5 . . ?
O4 C84 H78 109.5 . . ?
O4 C84 H79 109.5 . . ?
H78 C84 H79 109.5 . . ?
O4 C84 H80 109.5 . . ?
H78 C84 H80 109.5 . . ?
H79 C84 H80 109.5 . . ?
Cl5 C85 Cl6 114.8(19) . . ?
Cl5 C85 H81 108.6 . . ?
Cl6 C85 H81 108.6 . . ?
Cl5 C85 H82 108.6 . . ?
Cl6 C85 H82 108.6 . . ?
H81 C85 H82 107.5 . . ?
Cl7 C86 Cl8 107.7(12) . . ?
Cl7 C86 H83 110.2 . . ?
Cl8 C86 H83 110.2 . . ?
Cl7 C86 H84 110.2 . . ?
Cl8 C86 H84 110.2 . . ?
H83 C86 H84 108.5 . . ?
Cl10 C87 Cl9 99.8(8) . . ?
Cl10 C87 H85 111.8 . . ?
Cl9 C87 H85 111.8 . . ?
Cl10 C87 H86 111.8 . . ?
Cl9 C87 H86 111.8 . . ?
H85 C87 H86 109.5 . . ?

loop_
_geom_bond_atom_site_label_1
_geom_bond_atom_site_label_2
_geom_bond_distance
_geom_bond_site_symmetry_2
_geom_bond_publ_flag
Cl1 O6 1.366(8) . ?
Cl1 O8 1.369(8) . ?
Cl1 O5 1.458(7) . ?
Cl1 O7 1.482(11) . ?
Cl2 O12 1.404(14) . ?
Cl2 O10 1.433(14) . ?
Cl2 O11 1.450(14) . ?
Cl2 O9 1.464(13) . ?
Cl3 O14 1.407(5) . ?
Cl3 O16 1.410(6) . ?
Cl3 O15 1.446(6) . ?
Cl3 O13 1.490(6) . ?
Cl4 O17 1.434(16) . ?
Cl4 O19 1.440(16) . ?
Cl4 O18 1.441(16) . ?
Cl4 O20 1.446(16) . ?
Cl5 C85 1.67(4) . ?
Cl6 C85 1.68(4) . ?
Cl7 C86 1.763(19) . ?
Cl8 C86 1.791(18) 2_557 ?
Cl8 C86 1.791(18) . ?
Cl9 C87 1.906(14) . ?
Cl10 C87 1.805(14) . ?
O1 C24 1.363(9) . ?
O1 C36 1.421(10) . ?
O2 C40 1.361(7) . ?
O2 C52 1.448(10) . ?
O3 C56 1.363(6) . ?
O3 C68 1.434(11) . ?
O4 C72 1.375(10) . ?
O4 C84 1.450(10) . ?
N1 C1 1.373(9) . ?
N1 C4 1.382(8) . ?
N1 H1 0.8800 . ?
C18 C17 1.352(11) . ?
C18 C19 1.426(9) . ?
C18 H2 0.9500 . ?
N2 C9 1.368(10) . ?
N2 C6 1.379(10) . ?
N2 H3 0.8800 . ?
N3 C14 1.369(10) . ?
N3 C11 1.369(10) . ?
N3 H4 0.8800 . ?
N4 C19 1.364(10) . ?
N4 C16 1.367(10) . ?
N4 H5 0.8800 . ?
C1 C20 1.425(9) . ?
C1 C2 1.425(11) . ?
C2 C3 1.347(9) . ?
C2 H6 0.9500 . ?
C3 C4 1.408(10) . ?
C3 H7 0.9500 . ?
C4 C5 1.407(10) . ?
C5 C6 1.398(11) . ?
C5 C21 1.461(10) . ?
C6 C7 1.435(10) . ?
C7 C8 1.353(11) . ?
C7 H8 0.9500 . ?
C8 C9 1.440(11) . ?
C8 H9 0.9500 . ?
C9 C10 1.389(12) . ?
C10 C11 1.418(10) . ?
C10 C37 1.497(9) . ?
C11 C12 1.399(12) . ?
C12 C13 1.369(10) . ?
C12 H10 0.9500 . ?
C13 C14 1.400(12) . ?
C13 H11 0.9500 . ?
C14 C15 1.422(10) . ?
C15 C16 1.404(11) . ?
C15 C53 1.513(8) . ?
C16 C17 1.399(10) . ?
C17 H12 0.9500 . ?
C19 C20 1.386(11) . ?
C20 C69 1.481(11) . ?
C21 C26 1.402(11) . ?
C21 C22 1.431(9) . ?
C22 C23 1.390(10) . ?
C22 C27 1.490(9) . ?
C23 C24 1.376(11) . ?
C23 H13 0.9500 . ?
C24 C25 1.382(10) . ?
C25 C26 1.372(10) . ?
C25 H14 0.9500 . ?
C26 H15 0.9500 . ?
C27 C28 1.3900 . ?
C27 C32 1.3900 . ?
C28 C29 1.3900 . ?
C28 C33 1.511(9) . ?
C29 C30 1.3900 . ?
C29 H16 0.9500 . ?
C30 C31 1.3900 . ?
C30 C34 1.533(10) . ?
C31 C32 1.3900 . ?
C31 H17 0.9500 . ?
C32 C35 1.522(9) . ?
C33 H18 0.9800 . ?
C33 H19 0.9800 . ?
C33 H20 0.9800 . ?
C34 H21 0.9800 . ?
C34 H22 0.9800 . ?
C34 H23 0.9800 . ?
C35 H24 0.9800 . ?
C35 H25 0.9800 . ?
C35 H26 0.9800 . ?
C36 H27 0.9800 . ?
C36 H28 0.9800 . ?
C36 H29 0.9800 . ?
C37 C38 1.3900 . ?
C37 C42 1.3900 . ?
C38 C39 1.3900 . ?
C38 C43 1.532(5) . ?
C39 C40 1.3900 . ?
C39 H30 0.9500 . ?
C40 C41 1.3900 . ?
C41 C42 1.3900 . ?
C41 H31 0.9500 . ?
C42 H32 0.9500 . ?
C43 C44 1.3900 . ?
C43 C48 1.3900 . ?
C44 C45 1.3900 . ?
C44 C49 1.505(8) . ?
C45 C46 1.3900 . ?
C45 H33 0.9500 . ?
C46 C47 1.3900 . ?
C46 C50 1.529(10) . ?
C47 C48 1.3900 . ?
C47 H34 0.9500 . ?
C48 C51 1.525(10) . ?
C49 H35 0.9800 . ?
C49 H36 0.9800 . ?
C49 H37 0.9800 . ?
C50 H38 0.9800 . ?
C50 H39 0.9800 . ?
C50 H40 0.9800 . ?
C51 H41 0.9800 . ?
C51 H42 0.9800 . ?
C51 H43 0.9800 . ?
C52 H44 0.9800 . ?
C52 H45 0.9800 . ?
C52 H46 0.9800 . ?
C53 C54 1.3900 . ?
C53 C58 1.3900 . ?
C54 C55 1.3900 . ?
C54 C59 1.511(9) . ?
C55 C56 1.3900 . ?
C55 H47 0.9500 . ?
C56 C57 1.3900 . ?
C57 C58 1.3900 . ?
C57 H48 0.9500 . ?
C58 H49 0.9500 . ?
C59 C60 1.417(10) . ?
C59 C64 1.422(10) . ?
C60 C61 1.373(11) . ?
C60 C65 1.516(10) . ?
C61 C62 1.390(11) . ?
C61 H50 0.9500 . ?
C62 C63 1.397(11) . ?
C62 C66 1.497(12) . ?
C63 C64 1.360(11) . ?
C63 H51 0.9500 . ?
C64 C67 1.507(10) . ?
C65 H52 0.9800 . ?
C65 H53 0.9800 . ?
C65 H54 0.9800 . ?
C66 H55 0.9800 . ?
C66 H56 0.9800 . ?
C66 H57 0.9800 . ?
C67 H58 0.9800 . ?
C67 H59 0.9800 . ?
C67 H60 0.9800 . ?
C68 H61 0.9800 . ?
C68 H62 0.9800 . ?
C68 H63 0.9800 . ?
C69 C70 1.410(10) . ?
C69 C74 1.413(10) . ?
C70 C71 1.386(10) . ?
C70 C75 1.506(8) . ?
C71 C72 1.411(10) . ?
C71 H64 0.9500 . ?
C72 C73 1.333(11) . ?
C73 C74 1.378(11) . ?
C73 H65 0.9500 . ?
C74 H66 0.9500 . ?
C75 C76 1.3900 . ?
C75 C80 1.3900 . ?
C76 C77 1.3900 . ?
C76 C81 1.524(9) . ?
C77 C78 1.3900 . ?
C77 H67 0.9500 . ?
C78 C79 1.3900 . ?
C78 C82 1.523(9) . ?
C79 C80 1.3900 . ?
C79 H68 0.9500 . ?
C80 C83 1.523(10) . ?
C81 H69 0.9800 . ?
C81 H70 0.9800 . ?
C81 H71 0.9800 . ?
C82 H72 0.9800 . ?
C82 H73 0.9800 . ?
C82 H74 0.9800 . ?
C83 H75 0.9800 . ?
C83 H76 0.9800 . ?
C83 H77 0.9800 . ?
C84 H78 0.9800 . ?
C84 H79 0.9800 . ?
C84 H80 0.9800 . ?
C85 H81 0.9900 . ?
C85 H82 0.9900 . ?
C86 H83 0.9900 . ?
C86 H84 0.9900 . ?
C87 H85 0.9900 . ?
C87 H86 0.9900 . ?

loop_
_geom_torsion_atom_site_label_1
_geom_torsion_atom_site_label_2
_geom_torsion_atom_site_label_3
_geom_torsion_atom_site_label_4
_geom_torsion
_geom_torsion_site_symmetry_1
_geom_torsion_site_symmetry_2
_geom_torsion_site_symmetry_3
_geom_torsion_site_symmetry_4
_geom_torsion_publ_flag
C4 N1 C1 C20 175.4(7) . . . . ?
C4 N1 C1 C2 -4.2(8) . . . . ?
N1 C1 C2 C3 2.5(8) . . . . ?
C20 C1 C2 C3 -177.0(8) . . . . ?
C1 C2 C3 C4 0.1(9) . . . . ?
C1 N1 C4 C5 -174.7(7) . . . . ?
C1 N1 C4 C3 4.2(8) . . . . ?
C2 C3 C4 N1 -2.7(9) . . . . ?
C2 C3 C4 C5 176.2(7) . . . . ?
N1 C4 C5 C6 -25.3(11) . . . . ?
C3 C4 C5 C6 156.0(8) . . . . ?
N1 C4 C5 C21 154.0(7) . . . . ?
C3 C4 C5 C21 -24.7(12) . . . . ?
C9 N2 C6 C5 -175.8(7) . . . . ?
C9 N2 C6 C7 4.0(8) . . . . ?
C4 C5 C6 N2 -20.1(11) . . . . ?
C21 C5 C6 N2 160.7(7) . . . . ?
C4 C5 C6 C7 160.1(7) . . . . ?
C21 C5 C6 C7 -19.2(11) . . . . ?
N2 C6 C7 C8 -3.7(8) . . . . ?
C5 C6 C7 C8 176.2(7) . . . . ?
C6 C7 C8 C9 2.0(9) . . . . ?
C6 N2 C9 C10 176.6(7) . . . . ?
C6 N2 C9 C8 -2.9(8) . . . . ?
C7 C8 C9 N2 0.5(9) . . . . ?
C7 C8 C9 C10 -179.0(8) . . . . ?
N2 C9 C10 C11 19.3(13) . . . . ?
C8 C9 C10 C11 -161.4(8) . . . . ?
N2 C9 C10 C37 -156.7(7) . . . . ?
C8 C9 C10 C37 22.6(12) . . . . ?
C14 N3 C11 C12 -2.5(9) . . . . ?
C14 N3 C11 C10 175.5(8) . . . . ?
C9 C10 C11 N3 29.2(13) . . . . ?
C37 C10 C11 N3 -154.7(7) . . . . ?
C9 C10 C11 C12 -153.3(9) . . . . ?
C37 C10 C11 C12 22.8(12) . . . . ?
N3 C11 C12 C13 1.9(10) . . . . ?
C10 C11 C12 C13 -176.0(8) . . . . ?
C11 C12 C13 C14 -0.6(10) . . . . ?
C11 N3 C14 C13 2.2(9) . . . . ?
C11 N3 C14 C15 -178.5(8) . . . . ?
C12 C13 C14 N3 -1.0(10) . . . . ?
C12 C13 C14 C15 179.8(8) . . . . ?
N3 C14 C15 C16 -24.4(12) . . . . ?
C13 C14 C15 C16 154.8(9) . . . . ?
N3 C14 C15 C53 153.7(7) . . . . ?
C13 C14 C15 C53 -27.1(12) . . . . ?
C19 N4 C16 C17 1.6(9) . . . . ?
C19 N4 C16 C15 -175.5(7) . . . . ?
C14 C15 C16 N4 -23.0(12) . . . . ?
C53 C15 C16 N4 159.0(7) . . . . ?
C14 C15 C16 C17 160.7(8) . . . . ?
C53 C15 C16 C17 -17.3(12) . . . . ?
C19 C18 C17 C16 1.2(9) . . . . ?
N4 C16 C17 C18 -1.7(9) . . . . ?
C15 C16 C17 C18 175.1(8) . . . . ?
C16 N4 C19 C20 177.1(7) . . . . ?
C16 N4 C19 C18 -0.9(8) . . . . ?
C17 C18 C19 N4 -0.2(9) . . . . ?
C17 C18 C19 C20 -178.1(8) . . . . ?
N4 C19 C20 C1 20.7(13) . . . . ?
C18 C19 C20 C1 -161.8(8) . . . . ?
N4 C19 C20 C69 -156.4(7) . . . . ?
C18 C19 C20 C69 21.1(12) . . . . ?
N1 C1 C20 C19 24.7(12) . . . . ?
C2 C1 C20 C19 -155.8(8) . . . . ?
N1 C1 C20 C69 -158.1(7) . . . . ?
C2 C1 C20 C69 21.3(11) . . . . ?
C6 C5 C21 C26 137.2(7) . . . . ?
C4 C5 C21 C26 -42.1(10) . . . . ?
C6 C5 C21 C22 -44.8(11) . . . . ?
C4 C5 C21 C22 135.9(8) . . . . ?
C26 C21 C22 C23 2.0(10) . . . . ?
C5 C21 C22 C23 -176.0(7) . . . . ?
C26 C21 C22 C27 178.1(6) . . . . ?
C5 C21 C22 C27 0.1(11) . . . . ?
C21 C22 C23 C24 -1.4(11) . . . . ?
C27 C22 C23 C24 -177.7(7) . . . . ?
C36 O1 C24 C23 -177.5(7) . . . . ?
C36 O1 C24 C25 1.0(12) . . . . ?
C22 C23 C24 O1 179.0(7) . . . . ?
C22 C23 C24 C25 0.4(12) . . . . ?
O1 C24 C25 C26 -178.5(7) . . . . ?
C23 C24 C25 C26 -0.1(11) . . . . ?
C24 C25 C26 C21 0.9(11) . . . . ?
C22 C21 C26 C25 -1.8(11) . . . . ?
C5 C21 C26 C25 176.3(7) . . . . ?
C23 C22 C27 C28 115.2(6) . . . . ?
C21 C22 C27 C28 -60.9(8) . . . . ?
C23 C22 C27 C32 -66.8(7) . . . . ?
C21 C22 C27 C32 117.2(7) . . . . ?
C32 C27 C28 C29 0.0 . . . . ?
C22 C27 C28 C29 178.0(5) . . . . ?
C32 C27 C28 C33 174.9(6) . . . . ?
C22 C27 C28 C33 -7.0(7) . . . . ?
C27 C28 C29 C30 0.0 . . . . ?
C33 C28 C29 C30 -175.2(6) . . . . ?
C28 C29 C30 C31 0.0 . . . . ?
C28 C29 C30 C34 -177.3(7) . . . . ?
C29 C30 C31 C32 0.0 . . . . ?
C34 C30 C31 C32 177.3(7) . . . . ?
C30 C31 C32 C27 0.0 . . . . ?
C30 C31 C32 C35 177.6(5) . . . . ?
C28 C27 C32 C31 0.0 . . . . ?
C22 C27 C32 C31 -178.0(5) . . . . ?
C28 C27 C32 C35 -177.5(6) . . . . ?
C22 C27 C32 C35 4.5(6) . . . . ?
C9 C10 C37 C38 -132.6(7) . . . . ?
C11 C10 C37 C38 51.1(9) . . . . ?
C9 C10 C37 C42 50.2(9) . . . . ?
C11 C10 C37 C42 -126.1(6) . . . . ?
C42 C37 C38 C39 0.0 . . . . ?
C10 C37 C38 C39 -177.0(6) . . . . ?
C42 C37 C38 C43 -178.8(5) . . . . ?
C10 C37 C38 C43 4.2(7) . . . . ?
C37 C38 C39 C40 0.0 . . . . ?
C43 C38 C39 C40 178.9(5) . . . . ?
C52 O2 C40 C41 2.4(8) . . . . ?
C52 O2 C40 C39 -173.4(6) . . . . ?
C38 C39 C40 O2 176.0(5) . . . . ?
C38 C39 C40 C41 0.0 . . . . ?
O2 C40 C41 C42 -175.6(6) . . . . ?
C39 C40 C41 C42 0.0 . . . . ?
C40 C41 C42 C37 0.0 . . . . ?
C38 C37 C42 C41 0.0 . . . . ?
C10 C37 C42 C41 177.2(6) . . . . ?
C39 C38 C43 C44 -118.0(4) . . . . ?
C37 C38 C43 C44 60.9(5) . . . . ?
C39 C38 C43 C48 64.5(5) . . . . ?
C37 C38 C43 C48 -116.6(4) . . . . ?
C48 C43 C44 C45 0.0 . . . . ?
C38 C43 C44 C45 -177.5(5) . . . . ?
C48 C43 C44 C49 -174.4(7) . . . . ?
C38 C43 C44 C49 8.2(7) . . . . ?
C43 C44 C45 C46 0.0 . . . . ?
C49 C44 C45 C46 174.7(6) . . . . ?
C44 C45 C46 C47 0.0 . . . . ?
C44 C45 C46 C50 178.1(7) . . . . ?
C45 C46 C47 C48 0.0 . . . . ?
C50 C46 C47 C48 -178.1(7) . . . . ?
C46 C47 C48 C43 0.0 . . . . ?
C46 C47 C48 C51 -177.8(6) . . . . ?
C44 C43 C48 C47 0.0 . . . . ?
C38 C43 C48 C47 177.5(5) . . . . ?
C44 C43 C48 C51 177.7(7) . . . . ?
C38 C43 C48 C51 -4.8(7) . . . . ?
C16 C15 C53 C54 -49.9(8) . . . . ?
C14 C15 C53 C54 131.9(6) . . . . ?
C16 C15 C53 C58 133.5(6) . . . . ?
C14 C15 C53 C58 -44.7(7) . . . . ?
C58 C53 C54 C55 0.0 . . . . ?
C15 C53 C54 C55 -176.4(5) . . . . ?
C58 C53 C54 C59 -177.7(5) . . . . ?
C15 C53 C54 C59 5.9(6) . . . . ?
C53 C54 C55 C56 0.0 . . . . ?
C59 C54 C55 C56 177.9(5) . . . . ?
C68 O3 C56 C57 2.9(8) . . . . ?
C68 O3 C56 C55 -177.7(6) . . . . ?
C54 C55 C56 O3 -179.5(5) . . . . ?
C54 C55 C56 C57 0.0 . . . . ?
O3 C56 C57 C58 179.4(5) . . . . ?
C55 C56 C57 C58 0.0 . . . . ?
C56 C57 C58 C53 0.0 . . . . ?
C54 C53 C58 C57 0.0 . . . . ?
C15 C53 C58 C57 176.7(5) . . . . ?
C55 C54 C59 C60 119.1(6) . . . . ?
C53 C54 C59 C60 -63.1(8) . . . . ?
C55 C54 C59 C64 -61.2(7) . . . . ?
C53 C54 C59 C64 116.6(6) . . . . ?
C64 C59 C60 C61 -2.7(10) . . . . ?
C54 C59 C60 C61 177.0(6) . . . . ?
C64 C59 C60 C65 173.8(7) . . . . ?
C54 C59 C60 C65 -6.4(10) . . . . ?
C59 C60 C61 C62 0.9(12) . . . . ?
C65 C60 C61 C62 -175.7(7) . . . . ?
C60 C61 C62 C63 1.2(12) . . . . ?
C60 C61 C62 C66 179.3(8) . . . . ?
C61 C62 C63 C64 -1.5(11) . . . . ?
C66 C62 C63 C64 -179.6(8) . . . . ?
C62 C63 C64 C59 -0.3(11) . . . . ?
C62 C63 C64 C67 -179.4(7) . . . . ?
C60 C59 C64 C63 2.4(10) . . . . ?
C54 C59 C64 C63 -177.3(6) . . . . ?
C60 C59 C64 C67 -178.5(7) . . . . ?
C54 C59 C64 C67 1.7(10) . . . . ?
C19 C20 C69 C70 -130.7(8) . . . . ?
C1 C20 C69 C70 52.0(9) . . . . ?
C19 C20 C69 C74 47.9(9) . . . . ?
C1 C20 C69 C74 -129.4(7) . . . . ?
C74 C69 C70 C71 2.2(10) . . . . ?
C20 C69 C70 C71 -179.3(6) . . . . ?
C74 C69 C70 C75 -177.4(6) . . . . ?
C20 C69 C70 C75 1.2(10) . . . . ?
C69 C70 C71 C72 -1.0(10) . . . . ?
C75 C70 C71 C72 178.6(6) . . . . ?
C84 O4 C72 C73 -3.7(12) . . . . ?
C84 O4 C72 C71 175.7(8) . . . . ?
C70 C71 C72 C73 -0.2(12) . . . . ?
C70 C71 C72 O4 -179.7(6) . . . . ?
O4 C72 C73 C74 179.6(7) . . . . ?
C71 C72 C73 C74 0.2(12) . . . . ?
C72 C73 C74 C69 1.2(11) . . . . ?
C70 C69 C74 C73 -2.3(10) . . . . ?
C20 C69 C74 C73 179.0(6) . . . . ?
C71 C70 C75 C76 -120.1(6) . . . . ?
C69 C70 C75 C76 59.5(8) . . . . ?
C71 C70 C75 C80 63.2(7) . . . . ?
C69 C70 C75 C80 -117.2(7) . . . . ?
C80 C75 C76 C77 0.0 . . . . ?
C70 C75 C76 C77 -176.7(5) . . . . ?
C80 C75 C76 C81 -174.3(6) . . . . ?
C70 C75 C76 C81 9.0(7) . . . . ?
C75 C76 C77 C78 0.0 . . . . ?
C81 C76 C77 C78 174.7(6) . . . . ?
C76 C77 C78 C79 0.0 . . . . ?
C76 C77 C78 C82 178.3(6) . . . . ?
C77 C78 C79 C80 0.0 . . . . ?
C82 C78 C79 C80 -178.3(6) . . . . ?
C78 C79 C80 C75 0.0 . . . . ?
C78 C79 C80 C83 -176.0(5) . . . . ?
C76 C75 C80 C79 0.0 . . . . ?
C70 C75 C80 C79 176.6(5) . . . . ?
C76 C75 C80 C83 175.6(6) . . . . ?
C70 C75 C80 C83 -7.8(7) . . . . ?
